data_4307885
loop_
_publ_author_name
'Jos\'e S\'anchez Costa'
'Kristian Lappalainen'
'Graham de Ruiter'
'Manuel Quesada'
'Jinkui Tang'
'Ilpo Mutikainen'
'Urho Turpeinen'
'C. Matthias Grunert'
'Philipp G\"utlich'
'Hanane Zhor Lazar'
'Jean-Fran\,cois L\'etard'
'Patrick Gamez'
'Jan Reedijk'

_publ_section_title
;
Remarkable Steric Effects and Influence of Monodentate Axial Ligands L on
the Spin-Crossover Properties of trans-[FeII(N4ligand)L] Complexes
;
_journal_name_full 'Inorganic Chemistry'
_journal_page_first 4079
_journal_page_last 4089
_journal_paper_doi 10.1021/ic0624017
_journal_volume 46
_journal_year 2007
_chemical_formula_sum 'C26 H24 Fe N12'
_chemical_formula_weight 560.42
_chemical_name_systematic
; 
 ? 
;
_space_group_IT_number 15
_symmetry_cell_setting monoclinic
_symmetry_space_group_name_Hall '-C 2yc'
_symmetry_space_group_name_H-M 'C 1 2/c 1'
_atom_sites_solution_hydrogens geom
_atom_sites_solution_primary direct
_atom_sites_solution_secondary difmap
_audit_creation_method SHELXL-97
_cell_angle_alpha 90.00
_cell_angle_beta 106.87(3)
_cell_angle_gamma 90.00
_cell_formula_units_Z 4
_cell_length_a 20.522(4)
_cell_length_b 14.136(3)
_cell_length_c 9.2130(18)
_cell_measurement_reflns_used 20716
_cell_measurement_temperature 173(2)
_cell_measurement_theta_max 27.53
_cell_measurement_theta_min 3.114
_cell_volume 2557.7(10)
_computing_cell_refinement 'COLLECT (Nonius, 2002)'
_computing_data_collection 'COLLECT (Nonius, 2002)'
_computing_data_reduction 'COLLECT (Nonius, 2002)'
_computing_molecular_graphics 'SHELXTL (Sheldrick, 1990)'
_computing_publication_material 'SHELXTL (Sheldrick, 1990)'
_computing_structure_refinement 'SHELXL97 (Sheldrick, 1997)'
_computing_structure_solution 'SHELXS97 (Sheldrick, 1990)'
_diffrn_ambient_temperature 173(2)
_diffrn_measured_fraction_theta_full 0.997
_diffrn_measured_fraction_theta_max 0.997
_diffrn_measurement_device_type KappaCCD
_diffrn_measurement_method CCD
_diffrn_radiation_monochromator graphite
_diffrn_radiation_source 'fine-focus sealed tube'
_diffrn_radiation_type MoK\a
_diffrn_radiation_wavelength 0.71073
_diffrn_reflns_av_R_equivalents 0.0421
_diffrn_reflns_av_sigmaI/netI 0.0264
_diffrn_reflns_limit_h_max 26
_diffrn_reflns_limit_h_min -26
_diffrn_reflns_limit_k_max 18
_diffrn_reflns_limit_k_min -18
_diffrn_reflns_limit_l_max 11
_diffrn_reflns_limit_l_min -11
_diffrn_reflns_number 20716
_diffrn_reflns_theta_full 27.53
_diffrn_reflns_theta_max 27.53
_diffrn_reflns_theta_min 3.14
_exptl_absorpt_coefficient_mu 0.632
_exptl_absorpt_correction_T_max 0.9937
_exptl_absorpt_correction_T_min 0.8331
_exptl_absorpt_correction_type multi-scan
_exptl_absorpt_process_details 'SADABS (Sheldrick, 1996)'
_exptl_crystal_colour red
_exptl_crystal_density_diffrn 1.455
_exptl_crystal_density_method 'not measured'
_exptl_crystal_description plate
_exptl_crystal_F_000 1160
_exptl_crystal_size_max 0.30
_exptl_crystal_size_mid 0.30
_exptl_crystal_size_min 0.01
_refine_diff_density_max 0.589
_refine_diff_density_min -0.541
_refine_diff_density_rms 0.063
_refine_ls_extinction_method none
_refine_ls_goodness_of_fit_ref 0.742
_refine_ls_hydrogen_treatment constr
_refine_ls_matrix_type full
_refine_ls_number_parameters 177
_refine_ls_number_reflns 2936
_refine_ls_number_restraints 0
_refine_ls_restrained_S_all 0.742
_refine_ls_R_factor_all 0.0467
_refine_ls_R_factor_gt 0.0350
_refine_ls_shift/su_max 0.000
_refine_ls_shift/su_mean 0.000
_refine_ls_structure_factor_coef Fsqd
_refine_ls_weighting_details 'calc w=1/[\s^2^(Fo^2^)+(0.0676P)^2^+11.7595P] where P=(Fo^2^+2Fc^2^)/3'
_refine_ls_weighting_scheme calc
_refine_ls_wR_factor_gt 0.0920
_refine_ls_wR_factor_ref 0.1025
_reflns_number_gt 2455
_reflns_number_total 2936
_reflns_threshold_expression >2sigma(I)
_cod_data_source_file ic0624017-file005.cif
_cod_data_source_block kpl53
_cod_original_cell_volume 2557.7(9)
_cod_database_code 4307885

loop_
_symmetry_equiv_pos_as_xyz
'x, y, z'
'-x, y, -z+1/2'
'x+1/2, y+1/2, z'
'-x+1/2, y+1/2, -z+1/2'
'-x, -y, -z'
'x, -y, z-1/2'
'-x+1/2, -y+1/2, -z'
'x+1/2, -y+1/2, z-1/2'

loop_
_atom_site_label
_atom_site_type_symbol
_atom_site_fract_x
_atom_site_fract_y
_atom_site_fract_z
_atom_site_U_iso_or_equiv
_atom_site_adp_type
_atom_site_occupancy
_atom_site_symmetry_multiplicity
_atom_site_calc_flag
_atom_site_refinement_flags
_atom_site_disorder_assembly
_atom_site_disorder_group
Fe1 Fe 0.5000 0.24220(2) 0.7500 0.01627(12) Uani 1 2 d S . .
N11 N 0.41806(8) 0.15099(11) 0.62204(18) 0.0207(3) Uani 1 1 d . . .
N12 N 0.36970(8) 0.18872(11) 0.49798(18) 0.0200(3) Uani 1 1 d . . .
C13 C 0.30957(10) 0.14124(14) 0.4685(2) 0.0224(4) Uani 1 1 d . . .
C14 C 0.31855(11) 0.07147(15) 0.5778(2) 0.0255(4) Uani 1 1 d . . .
H14A H 0.2855 0.0271 0.5883 0.031 Uiso 1 1 calc R . .
C15 C 0.38617(10) 0.07903(13) 0.6704(2) 0.0225(4) Uani 1 1 d . . .
C16 C 0.38831(10) 0.26356(13) 0.4073(2) 0.0211(4) Uani 1 1 d . . .
H16A H 0.3513 0.2700 0.3110 0.025 Uiso 1 1 calc R . .
H16B H 0.4299 0.2438 0.3816 0.025 Uiso 1 1 calc R . .
C17 C 0.24844(11) 0.16434(17) 0.3372(2) 0.0304(5) Uani 1 1 d . . .
H17A H 0.2591 0.2180 0.2807 0.046 Uiso 1 1 calc R . .
H17B H 0.2100 0.1808 0.3754 0.046 Uiso 1 1 calc R . .
H17C H 0.2364 0.1093 0.2701 0.046 Uiso 1 1 calc R . .
C18 C 0.42210(12) 0.01812(14) 0.8035(2) 0.0285(5) Uani 1 1 d . . .
H18A H 0.4691 0.0401 0.8454 0.043 Uiso 1 1 calc R . .
H18B H 0.4222 -0.0477 0.7703 0.043 Uiso 1 1 calc R . .
H18C H 0.3984 0.0224 0.8816 0.043 Uiso 1 1 calc R . .
N21 N 0.45016(8) 0.36562(11) 0.61855(17) 0.0158(3) Uani 1 1 d . . .
C22 C 0.47078(9) 0.45149(13) 0.67835(19) 0.0160(4) Uani 1 1 d . . .
C23 C 0.44014(10) 0.53468(13) 0.6093(2) 0.0217(4) Uani 1 1 d . . .
H23A H 0.4554 0.5945 0.6529 0.026 Uiso 1 1 calc R . .
C24 C 0.38669(10) 0.52847(14) 0.4747(2) 0.0246(4) Uani 1 1 d . . .
H24A H 0.3636 0.5839 0.4286 0.030 Uiso 1 1 calc R . .
C25 C 0.36765(10) 0.44007(14) 0.4091(2) 0.0218(4) Uani 1 1 d . . .
H25A H 0.3327 0.4344 0.3157 0.026 Uiso 1 1 calc R . .
C26 C 0.40116(9) 0.35993(13) 0.4838(2) 0.0177(4) Uani 1 1 d . . .
N1 N 0.44173(9) 0.24421(12) 0.9154(2) 0.0263(4) Uani 1 1 d . . .
C2 C 0.40114(10) 0.21436(14) 0.9703(2) 0.0209(4) Uani 1 1 d . . .
N3 N 0.36075(9) 0.18144(15) 1.0439(2) 0.0319(4) Uani 1 1 d . . .
C4 C 0.29726(11) 0.15808(14) 0.9690(2) 0.0245(4) Uani 1 1 d . . .
N5 N 0.24107(10) 0.13445(15) 0.9162(2) 0.0344(4) Uani 1 1 d . . .

loop_
_atom_site_aniso_label
_atom_site_aniso_U_11
_atom_site_aniso_U_22
_atom_site_aniso_U_33
_atom_site_aniso_U_23
_atom_site_aniso_U_13
_atom_site_aniso_U_12
Fe1 0.0173(2) 0.01326(19) 0.0170(2) 0.000 0.00293(14) 0.000
N11 0.0234(8) 0.0176(8) 0.0188(8) -0.0003(6) 0.0024(6) -0.0027(6)
N12 0.0212(8) 0.0185(8) 0.0179(8) -0.0013(6) 0.0018(6) -0.0033(6)
C13 0.0219(9) 0.0219(9) 0.0233(9) -0.0083(8) 0.0064(8) -0.0038(7)
C14 0.0273(10) 0.0227(10) 0.0292(10) -0.0072(8) 0.0123(8) -0.0077(8)
C15 0.0281(10) 0.0167(9) 0.0240(9) -0.0039(7) 0.0097(8) -0.0038(7)
C16 0.0245(10) 0.0209(9) 0.0160(8) -0.0011(7) 0.0031(7) -0.0040(7)
C17 0.0231(10) 0.0403(12) 0.0253(11) -0.0063(9) 0.0029(8) -0.0061(9)
C18 0.0377(12) 0.0190(9) 0.0292(11) 0.0033(8) 0.0105(9) -0.0028(8)
N21 0.0152(7) 0.0163(7) 0.0153(7) 0.0006(6) 0.0037(6) -0.0005(6)
C22 0.0160(9) 0.0165(8) 0.0158(8) 0.0003(6) 0.0051(7) -0.0003(6)
C23 0.0233(10) 0.0162(8) 0.0236(10) 0.0007(7) 0.0039(8) 0.0005(7)
C24 0.0233(10) 0.0215(9) 0.0254(10) 0.0064(8) 0.0011(8) 0.0038(8)
C25 0.0178(9) 0.0258(10) 0.0190(9) 0.0038(8) 0.0011(7) -0.0008(7)
C26 0.0167(9) 0.0193(9) 0.0168(9) 0.0006(7) 0.0044(7) -0.0014(7)
N1 0.0268(9) 0.0263(9) 0.0266(9) -0.0031(7) 0.0091(7) -0.0043(7)
C2 0.0228(10) 0.0200(9) 0.0182(9) -0.0037(7) 0.0032(8) 0.0026(7)
N3 0.0237(9) 0.0503(12) 0.0215(9) 0.0030(8) 0.0063(7) -0.0032(8)
C4 0.0284(11) 0.0244(10) 0.0212(9) 0.0031(8) 0.0078(8) 0.0023(8)
N5 0.0312(10) 0.0341(10) 0.0346(11) 0.0021(8) 0.0044(8) -0.0040(8)

loop_
_atom_type_symbol
_atom_type_description
_atom_type_scat_dispersion_real
_atom_type_scat_dispersion_imag
_atom_type_scat_source
C C 0.0033 0.0016 'International Tables Vol C Tables 4.2.6.8 and 6.1.1.4'
H H 0.0000 0.0000 'International Tables Vol C Tables 4.2.6.8 and 6.1.1.4'
N N 0.0061 0.0033 'International Tables Vol C Tables 4.2.6.8 and 6.1.1.4'
Fe Fe 0.3463 0.8444 'International Tables Vol C Tables 4.2.6.8 and 6.1.1.4'

loop_
_geom_angle_atom_site_label_1
_geom_angle_atom_site_label_2
_geom_angle_atom_site_label_3
_geom_angle
_geom_angle_site_symmetry_1
_geom_angle_site_symmetry_3
_geom_angle_publ_flag
N11 Fe1 N11 107.28(9) . 2_656 ?
N11 Fe1 N1 97.05(7) . 2_656 ?
N11 Fe1 N1 83.83(7) 2_656 2_656 ?
N11 Fe1 N1 83.83(7) . . ?
N11 Fe1 N1 97.05(7) 2_656 . ?
N1 Fe1 N1 178.52(9) 2_656 . ?
N11 Fe1 N21 158.69(6) . 2_656 ?
N11 Fe1 N21 90.51(6) 2_656 2_656 ?
N1 Fe1 N21 96.44(6) 2_656 2_656 ?
N1 Fe1 N21 82.38(6) . 2_656 ?
N11 Fe1 N21 90.51(6) . . ?
N11 Fe1 N21 158.69(6) 2_656 . ?
N1 Fe1 N21 82.38(6) 2_656 . ?
N1 Fe1 N21 96.44(6) . . ?
N21 Fe1 N21 75.03(8) 2_656 . ?
C15 N11 N12 105.21(16) . . ?
C15 N11 Fe1 129.71(13) . . ?
N12 N11 Fe1 118.38(12) . . ?
C13 N12 N11 111.46(16) . . ?
C13 N12 C16 127.84(17) . . ?
N11 N12 C16 120.36(15) . . ?
N12 C13 C14 106.55(18) . . ?
N12 C13 C17 123.35(19) . . ?
C14 C13 C17 130.09(19) . . ?
C13 C14 C15 106.68(18) . . ?
C13 C14 H14A 126.7 . . ?
C15 C14 H14A 126.7 . . ?
N11 C15 C14 110.09(18) . . ?
N11 C15 C18 121.96(18) . . ?
C14 C15 C18 127.94(19) . . ?
N12 C16 C26 114.91(16) . . ?
N12 C16 H16A 108.5 . . ?
C26 C16 H16A 108.5 . . ?
N12 C16 H16B 108.5 . . ?
C26 C16 H16B 108.5 . . ?
H16A C16 H16B 107.5 . . ?
C13 C17 H17A 109.5 . . ?
C13 C17 H17B 109.5 . . ?
H17A C17 H17B 109.5 . . ?
C13 C17 H17C 109.5 . . ?
H17A C17 H17C 109.5 . . ?
H17B C17 H17C 109.5 . . ?
C15 C18 H18A 109.5 . . ?
C15 C18 H18B 109.5 . . ?
H18A C18 H18B 109.5 . . ?
C15 C18 H18C 109.5 . . ?
H18A C18 H18C 109.5 . . ?
H18B C18 H18C 109.5 . . ?
C22 N21 C26 119.29(15) . . ?
C22 N21 Fe1 116.62(12) . . ?
C26 N21 Fe1 124.09(12) . . ?
N21 C22 C23 121.66(16) . . ?
N21 C22 C22 115.73(10) . 2_656 ?
C23 C22 C22 122.60(11) . 2_656 ?
C22 C23 C24 118.96(18) . . ?
C22 C23 H23A 120.5 . . ?
C24 C23 H23A 120.5 . . ?
C25 C24 C23 119.31(18) . . ?
C25 C24 H24A 120.3 . . ?
C23 C24 H24A 120.3 . . ?
C24 C25 C26 118.48(18) . . ?
C24 C25 H25A 120.8 . . ?
C26 C25 H25A 120.8 . . ?
N21 C26 C25 122.10(17) . . ?
N21 C26 C16 117.43(16) . . ?
C25 C26 C16 120.20(17) . . ?
C2 N1 Fe1 153.46(16) . . ?
N1 C2 N3 174.4(2) . . ?
C2 N3 C4 119.76(18) . . ?
N5 C4 N3 173.6(2) . . ?

loop_
_geom_bond_atom_site_label_1
_geom_bond_atom_site_label_2
_geom_bond_distance
_geom_bond_site_symmetry_2
_geom_bond_publ_flag
Fe1 N11 2.1748(17) . ?
Fe1 N11 2.1748(17) 2_656 ?
Fe1 N1 2.1936(19) 2_656 ?
Fe1 N1 2.1936(19) . ?
Fe1 N21 2.1995(16) 2_656 ?
Fe1 N21 2.1995(16) . ?
N11 C15 1.353(2) . ?
N11 N12 1.385(2) . ?
N12 C13 1.361(2) . ?
N12 C16 1.466(2) . ?
C13 C14 1.383(3) . ?
C13 C17 1.504(3) . ?
C14 C15 1.407(3) . ?
C14 H14A 0.9500 . ?
C15 C18 1.505(3) . ?
C16 C26 1.521(3) . ?
C16 H16A 0.9900 . ?
C16 H16B 0.9900 . ?
C17 H17A 0.9800 . ?
C17 H17B 0.9800 . ?
C17 H17C 0.9800 . ?
C18 H18A 0.9800 . ?
C18 H18B 0.9800 . ?
C18 H18C 0.9800 . ?
N21 C22 1.349(2) . ?
N21 C26 1.354(2) . ?
C22 C23 1.397(3) . ?
C22 C22 1.504(3) 2_656 ?
C23 C24 1.399(3) . ?
C23 H23A 0.9500 . ?
C24 C25 1.394(3) . ?
C24 H24A 0.9500 . ?
C25 C26 1.398(3) . ?
C25 H25A 0.9500 . ?
N1 C2 1.171(3) . ?
C2 N3 1.300(3) . ?
N3 C4 1.327(3) . ?
C4 N5 1.163(3) . ?
